data_4129416
loop_
_publ_author_name
'Wang, Xiao-Na'
'Krenske, Elizabeth H.'
'Johnston, Ryne C.'
'Houk, K. N.'
'Hsung, Richard P.'

_publ_section_title
;
 AlCl&#x2083;-Catalyzed Ring Expansion Cascades of Bicyclic
 Cyclobutenamides Involving Highly Strained Cis,Trans-Cycloheptadienone
 Intermediates.
;
_journal_issue 16
_journal_name_full 'Journal of the American Chemical Society'
_journal_page_first 5596
_journal_page_last 5601
_journal_paper_doi 10.1021/jacs.5b02561
_journal_volume 137
_journal_year 2015
_chemical_formula_moiety 'C23 H28 N2 O5 S'
_chemical_formula_sum 'C23 H28 N2 O5 S'
_chemical_formula_weight 444.53
_chemical_name_common 13310b
_space_group_crystal_system monoclinic
_space_group_IT_number 14
_space_group_name_Hall '-P 2ybc'
_space_group_name_H-M_alt 'P 1 21/c 1'
_atom_sites_solution_hydrogens geom
_audit_creation_method SHELXL-2013
_cell_angle_alpha 90
_cell_angle_beta 99.408(5)
_cell_angle_gamma 90
_cell_formula_units_Z 4
_cell_length_a 17.2847(13)
_cell_length_b 10.7604(8)
_cell_length_c 11.6974(9)
_cell_measurement_reflns_used 2982
_cell_measurement_temperature 123(2)
_cell_measurement_theta_max 68.00
_cell_measurement_theta_min 2.59
_cell_volume 2146.3(3)
_computing_cell_refinement 'Bruker SAINT'
_computing_data_collection 'Bruker APEX2'
_computing_data_reduction 'Bruker SAINT'
_computing_molecular_graphics 'Bruker SHELXTL'
_computing_publication_material 'Bruker SHELXTL'
_computing_structure_refinement 'SHELXL-2013 (Sheldrick 2013)'
_computing_structure_solution 'SHELXT (Sheldrick 2013)'
_diffrn_ambient_temperature 123(2)
_diffrn_measured_fraction_theta_full 0.993
_diffrn_measured_fraction_theta_max 0.989
_diffrn_measurement_device_type 'Bruker-AXS PHOTON-100 CMOS'
_diffrn_measurement_method '\f and \w scans'
_diffrn_radiation_monochromator 'normal, parabolic mirrors'
_diffrn_radiation_type CuK\a
_diffrn_radiation_wavelength 1.54178
_diffrn_reflns_av_R_equivalents 0.0260
_diffrn_reflns_av_unetI/netI 0.0235
_diffrn_reflns_Laue_measured_fraction_full 0.993
_diffrn_reflns_Laue_measured_fraction_max 0.989
_diffrn_reflns_limit_h_max 20
_diffrn_reflns_limit_h_min -20
_diffrn_reflns_limit_k_max 12
_diffrn_reflns_limit_k_min -12
_diffrn_reflns_limit_l_max 13
_diffrn_reflns_limit_l_min -9
_diffrn_reflns_number 14179
_diffrn_reflns_point_group_measured_fraction_full 0.993
_diffrn_reflns_point_group_measured_fraction_max 0.989
_diffrn_reflns_theta_full 67.679
_diffrn_reflns_theta_max 68.222
_diffrn_reflns_theta_min 2.591
_diffrn_source 'ImuS micro-focus'
_exptl_absorpt_coefficient_mu 1.663
_exptl_absorpt_correction_T_max 0.9289
_exptl_absorpt_correction_T_min 0.7885
_exptl_absorpt_correction_type multi-scan
_exptl_absorpt_process_details 'SADABS (Sheldrick, 2008)'
_exptl_crystal_colour colourless
_exptl_crystal_density_diffrn 1.376
_exptl_crystal_description plate
_exptl_crystal_F_000 944
_exptl_crystal_size_max 0.150
_exptl_crystal_size_mid 0.150
_exptl_crystal_size_min 0.045
_refine_diff_density_max 0.826
_refine_diff_density_min -0.371
_refine_diff_density_rms 0.050
_refine_ls_extinction_method none
_refine_ls_goodness_of_fit_ref 1.017
_refine_ls_hydrogen_treatment constr
_refine_ls_matrix_type full
_refine_ls_number_parameters 281
_refine_ls_number_reflns 3874
_refine_ls_number_restraints 0
_refine_ls_restrained_S_all 1.017
_refine_ls_R_factor_all 0.0449
_refine_ls_R_factor_gt 0.0401
_refine_ls_shift/su_max 0.002
_refine_ls_shift/su_mean 0.000
_refine_ls_structure_factor_coef Fsqd
_refine_ls_weighting_details 'w=1/[\s^2^(Fo^2^)+(0.0604P)^2^+1.5624P] where P=(Fo^2^+2Fc^2^)/3'
_refine_ls_weighting_scheme calc
_refine_ls_wR_factor_gt 0.1085
_refine_ls_wR_factor_ref 0.1128
_reflns_Friedel_coverage 0.000
_reflns_number_gt 3461
_reflns_number_total 3874
_reflns_threshold_expression 'I > 2\s(I)'
_cod_data_source_file ja5b02561_si_004.cif
_cod_data_source_block 13310b
_cod_original_sg_symbol_H-M 'P 21/c'
_cod_database_code 4129416
_shelx_space_group_comment
;
The symmetry employed for this shelxl refinement is uniquely defined
by the following loop, which should always be used as a source of
symmetry information in preference to the above space-group names.
They are only intended as comments.
;
_shelx_estimated_absorpt_t_min 0.789
_shelx_estimated_absorpt_t_max 0.929
_shelxl_version_number 2013-3

loop_
_space_group_symop_operation_xyz
'x, y, z'
'-x, y+1/2, -z+1/2'
'-x, -y, -z'
'x, -y-1/2, z-1/2'

loop_
_atom_site_label
_atom_site_type_symbol
_atom_site_fract_x
_atom_site_fract_y
_atom_site_fract_z
_atom_site_U_iso_or_equiv
_atom_site_adp_type
_atom_site_occupancy
_atom_site_site_symmetry_order
_atom_site_calc_flag
_atom_site_refinement_flags_posn
_atom_site_refinement_flags_adp
S1 S 0.37729(3) 0.71088(4) 1.06457(3) 0.02357(14) Uani 1 1 d . .
O1 O 0.44887(8) 0.78051(13) 1.08876(12) 0.0336(3) Uani 1 1 d . .
O2 O 0.34515(9) 0.65681(13) 1.15759(11) 0.0352(3) Uani 1 1 d . .
O3 O 0.44996(9) 0.32156(13) 0.65476(11) 0.0350(3) Uani 1 1 d . .
O4 O 0.38829(9) 0.19936(13) 0.75614(13) 0.0405(4) Uani 1 1 d . .
O5 O 0.02465(11) 0.95624(19) 0.7978(2) 0.0768(7) Uani 1 1 d . .
N1 N 0.31239(8) 0.80269(13) 0.99377(13) 0.0219(3) Uani 1 1 d . .
N2 N 0.41811(9) 0.29945(14) 0.73892(13) 0.0262(3) Uani 1 1 d . .
C1 C 0.39422(9) 0.58788(16) 0.97066(14) 0.0197(3) Uani 1 1 d . .
C2 C 0.38587(10) 0.46566(17) 1.00519(15) 0.0237(4) Uani 1 1 d . .
H2B H 0.3737 0.4480 1.0798 0.028 Uiso 1 1 calc R U
C3 C 0.39553(10) 0.37014(16) 0.92970(15) 0.0233(4) Uani 1 1 d . .
H3A H 0.3900 0.2859 0.9513 0.028 Uiso 1 1 calc R U
C4 C 0.41344(9) 0.40010(16) 0.82216(14) 0.0202(4) Uani 1 1 d . .
C5 C 0.42572(10) 0.52064(16) 0.78845(14) 0.0218(4) Uani 1 1 d . .
H5A H 0.4408 0.5376 0.7155 0.026 Uiso 1 1 calc R U
C6 C 0.41536(10) 0.61612(16) 0.86409(15) 0.0217(4) Uani 1 1 d . .
H6A H 0.4227 0.7001 0.8432 0.026 Uiso 1 1 calc R U
C7 C 0.33602(11) 0.90450(17) 0.92255(16) 0.0267(4) Uani 1 1 d . .
H7A H 0.3162 0.8890 0.8395 0.032 Uiso 1 1 calc R U
H7B H 0.3939 0.9107 0.9333 0.032 Uiso 1 1 calc R U
C8 C 0.30144(10) 1.02331(17) 0.96125(17) 0.0264(4) Uani 1 1 d . .
H8A H 0.3117 1.0915 0.9089 0.032 Uiso 1 1 calc R U
H8B H 0.3284 1.0442 1.0402 0.032 Uiso 1 1 calc R U
C9 C 0.21295(10) 1.01596(17) 0.96229(15) 0.0234(4) Uani 1 1 d . .
C10 C 0.18976(11) 1.13688(17) 1.02020(17) 0.0297(4) Uani 1 1 d . .
H10A H 0.1372 1.1257 1.0420 0.036 Uiso 1 1 calc R U
H10B H 0.2275 1.1515 1.0922 0.036 Uiso 1 1 calc R U
C11 C 0.18823(13) 1.25129(19) 0.9423(2) 0.0384(5) Uani 1 1 d . .
H11A H 0.1705 1.3243 0.9826 0.046 Uiso 1 1 calc R U
H11B H 0.2419 1.2685 0.9272 0.046 Uiso 1 1 calc R U
C12 C 0.13389(13) 1.2326(2) 0.8277(2) 0.0410(5) Uani 1 1 d . .
H12A H 0.0795 1.2212 0.8422 0.049 Uiso 1 1 calc R U
H12B H 0.1351 1.3075 0.7789 0.049 Uiso 1 1 calc R U
C13 C 0.15833(14) 1.1200(2) 0.76408(19) 0.0398(5) Uani 1 1 d . .
H13A H 0.2098 1.1363 0.7404 0.048 Uiso 1 1 calc R U
H13B H 0.1196 1.1058 0.6930 0.048 Uiso 1 1 calc R U
C14 C 0.16413(12) 1.00330(18) 0.83986(17) 0.0315(4) Uani 1 1 d . .
H14A H 0.1895 0.9373 0.7985 0.038 Uiso 1 1 calc R U
C15 C 0.08655(13) 0.9514(2) 0.8629(2) 0.0432(6) Uani 1 1 d . .
C16 C 0.09754(11) 0.89715(19) 0.9834(2) 0.0342(5) Uani 1 1 d . .
H16A H 0.0785 0.9640 1.0313 0.041 Uiso 1 1 calc R U
C17 C 0.04485(12) 0.7864(2) 0.9976(3) 0.0471(6) Uani 1 1 d . .
H17A H 0.0571 0.7568 1.0787 0.057 Uiso 1 1 calc R U
H17B H -0.0104 0.8149 0.9842 0.057 Uiso 1 1 calc R U
C18 C 0.05254(14) 0.6772(2) 0.9167(3) 0.0601(8) Uani 1 1 d . .
H18A H 0.0072 0.6210 0.9168 0.072 Uiso 1 1 calc R U
H18B H 0.0499 0.7095 0.8369 0.072 Uiso 1 1 calc R U
C19 C 0.12559(13) 0.6040(2) 0.9472(2) 0.0457(6) Uani 1 1 d . .
H19A H 0.1232 0.5341 0.8917 0.055 Uiso 1 1 calc R U
H19B H 0.1254 0.5673 1.0248 0.055 Uiso 1 1 calc R U
C20 C 0.20318(11) 0.66849(18) 0.94951(18) 0.0313(4) Uani 1 1 d . .
H20A H 0.2412 0.6188 0.9210 0.038 Uiso 1 1 calc R U
C21 C 0.22900(10) 0.78090(17) 0.98344(15) 0.0227(4) Uani 1 1 d . .
C22 C 0.18725(10) 0.89485(17) 1.02431(15) 0.0234(4) Uani 1 1 d . .
C23 C 0.20757(12) 0.89890(19) 1.15696(16) 0.0327(4) Uani 1 1 d . .
H23B H 0.1904 0.8216 1.1894 0.049 Uiso 1 1 calc R U
H23C H 0.1809 0.9695 1.1863 0.049 Uiso 1 1 calc R U
H23A H 0.2644 0.9082 1.1799 0.049 Uiso 1 1 calc R U

loop_
_atom_site_aniso_label
_atom_site_aniso_U_11
_atom_site_aniso_U_22
_atom_site_aniso_U_33
_atom_site_aniso_U_23
_atom_site_aniso_U_13
_atom_site_aniso_U_12
S1 0.0273(2) 0.0254(2) 0.0169(2) -0.00461(16) 0.00051(16) 0.00920(17)
O1 0.0259(7) 0.0336(8) 0.0375(8) -0.0163(6) -0.0063(6) 0.0076(5)
O2 0.0509(9) 0.0379(8) 0.0183(6) 0.0023(6) 0.0098(6) 0.0176(7)
O3 0.0485(8) 0.0344(8) 0.0230(7) -0.0050(6) 0.0085(6) 0.0114(6)
O4 0.0523(9) 0.0251(8) 0.0440(9) -0.0125(6) 0.0075(7) -0.0075(6)
O5 0.0489(11) 0.0576(12) 0.1056(17) 0.0310(11) -0.0418(11) -0.0134(9)
N1 0.0222(7) 0.0210(7) 0.0229(8) 0.0007(6) 0.0046(6) 0.0054(6)
N2 0.0286(8) 0.0250(8) 0.0229(8) -0.0053(6) -0.0017(6) 0.0066(6)
C1 0.0195(8) 0.0218(9) 0.0171(8) -0.0014(7) 0.0009(6) 0.0053(7)
C2 0.0279(9) 0.0254(9) 0.0186(8) 0.0032(7) 0.0060(7) 0.0048(7)
C3 0.0264(9) 0.0182(8) 0.0256(9) 0.0033(7) 0.0047(7) 0.0024(7)
C4 0.0202(8) 0.0203(9) 0.0190(8) -0.0039(7) -0.0005(6) 0.0037(6)
C5 0.0247(9) 0.0242(9) 0.0167(8) 0.0006(7) 0.0042(7) 0.0026(7)
C6 0.0255(9) 0.0190(8) 0.0206(8) 0.0003(7) 0.0035(7) 0.0008(7)
C7 0.0282(9) 0.0261(9) 0.0282(9) 0.0029(8) 0.0112(7) 0.0046(7)
C8 0.0261(9) 0.0225(9) 0.0311(10) 0.0019(7) 0.0062(7) 0.0019(7)
C9 0.0242(9) 0.0210(9) 0.0247(9) -0.0005(7) 0.0031(7) 0.0042(7)
C10 0.0298(10) 0.0247(10) 0.0345(10) -0.0037(8) 0.0050(8) 0.0063(8)
C11 0.0397(11) 0.0225(10) 0.0544(13) 0.0000(9) 0.0120(10) 0.0074(9)
C12 0.0427(12) 0.0311(11) 0.0491(13) 0.0138(10) 0.0072(10) 0.0117(9)
C13 0.0464(12) 0.0364(12) 0.0342(11) 0.0090(9) -0.0002(9) 0.0083(9)
C14 0.0366(11) 0.0263(10) 0.0285(10) 0.0018(8) -0.0035(8) 0.0071(8)
C15 0.0343(11) 0.0266(11) 0.0612(14) 0.0057(10) -0.0144(10) 0.0025(9)
C16 0.0223(9) 0.0270(10) 0.0538(13) 0.0003(9) 0.0074(9) 0.0050(8)
C17 0.0244(10) 0.0369(12) 0.0821(18) 0.0080(12) 0.0147(11) 0.0019(9)
C18 0.0344(12) 0.0391(13) 0.103(2) 0.0035(14) -0.0014(13) -0.0051(10)
C19 0.0355(12) 0.0355(12) 0.0656(16) -0.0100(11) 0.0067(11) -0.0052(9)
C20 0.0286(10) 0.0268(10) 0.0388(11) -0.0045(8) 0.0063(8) 0.0024(8)
C21 0.0228(9) 0.0250(9) 0.0202(9) 0.0013(7) 0.0034(7) 0.0049(7)
C22 0.0220(9) 0.0225(9) 0.0267(9) 0.0002(7) 0.0070(7) 0.0045(7)
C23 0.0406(11) 0.0337(11) 0.0269(10) 0.0000(8) 0.0146(8) 0.0097(9)

loop_
_atom_type_symbol
_atom_type_description
_atom_type_scat_dispersion_real
_atom_type_scat_dispersion_imag
_atom_type_scat_source
C C 0.0181 0.0091 'International Tables Vol C Tables 4.2.6.8 and 6.1.1.4'
H H 0.0000 0.0000 'International Tables Vol C Tables 4.2.6.8 and 6.1.1.4'
N N 0.0311 0.0180 'International Tables Vol C Tables 4.2.6.8 and 6.1.1.4'
O O 0.0492 0.0322 'International Tables Vol C Tables 4.2.6.8 and 6.1.1.4'
S S 0.3331 0.5567 'International Tables Vol C Tables 4.2.6.8 and 6.1.1.4'

loop_
_geom_angle_atom_site_label_1
_geom_angle_atom_site_label_2
_geom_angle_atom_site_label_3
_geom_angle
O2 S1 O1 119.62(9)
O2 S1 N1 108.43(8)
O1 S1 N1 106.59(8)
O2 S1 C1 107.02(8)
O1 S1 C1 106.71(8)
N1 S1 C1 108.01(8)
C21 N1 C7 115.97(14)
C21 N1 S1 122.83(12)
C7 N1 S1 120.69(12)
O4 N2 O3 123.95(15)
O4 N2 C4 118.00(15)
O3 N2 C4 118.02(15)
C2 C1 C6 121.53(15)
C2 C1 S1 119.35(13)
C6 C1 S1 119.12(13)
C3 C2 C1 119.24(15)
C3 C2 H2B 120.4
C1 C2 H2B 120.4
C2 C3 C4 118.44(16)
C2 C3 H3A 120.8
C4 C3 H3A 120.8
C5 C4 C3 123.12(16)
C5 C4 N2 118.40(15)
C3 C4 N2 118.47(16)
C4 C5 C6 118.13(15)
C4 C5 H5A 120.9
C6 C5 H5A 120.9
C5 C6 C1 119.41(16)
C5 C6 H6A 120.3
C1 C6 H6A 120.3
N1 C7 C8 107.44(14)
N1 C7 H7A 110.2
C8 C7 H7A 110.2
N1 C7 H7B 110.2
C8 C7 H7B 110.2
H7A C7 H7B 108.5
C7 C8 C9 113.73(15)
C7 C8 H8A 108.8
C9 C8 H8A 108.8
C7 C8 H8B 108.8
C9 C8 H8B 108.8
H8A C8 H8B 107.7
C8 C9 C14 113.05(15)
C8 C9 C10 106.84(15)
C14 C9 C10 109.77(15)
C8 C9 C22 113.54(14)
C14 C9 C22 101.52(14)
C10 C9 C22 112.16(14)
C11 C10 C9 113.31(16)
C11 C10 H10A 108.9
C9 C10 H10A 108.9
C11 C10 H10B 108.9
C9 C10 H10B 108.9
H10A C10 H10B 107.7
C12 C11 C10 111.56(18)
C12 C11 H11A 109.3
C10 C11 H11A 109.3
C12 C11 H11B 109.3
C10 C11 H11B 109.3
H11A C11 H11B 108.0
C13 C12 C11 110.88(17)
C13 C12 H12A 109.5
C11 C12 H12A 109.5
C13 C12 H12B 109.5
C11 C12 H12B 109.5
H12A C12 H12B 108.1
C12 C13 C14 111.60(17)
C12 C13 H13A 109.3
C14 C13 H13A 109.3
C12 C13 H13B 109.3
C14 C13 H13B 109.3
H13A C13 H13B 108.0
C15 C14 C13 115.39(17)
C15 C14 C9 103.44(16)
C13 C14 C9 116.01(17)
C15 C14 H14A 107.2
C13 C14 H14A 107.2
C9 C14 H14A 107.2
O5 C15 C16 124.7(2)
O5 C15 C14 126.1(2)
C16 C15 C14 109.19(16)
C15 C16 C17 114.7(2)
C15 C16 C22 105.21(16)
C17 C16 C22 122.68(17)
C15 C16 H16A 104.1
C17 C16 H16A 104.1
C22 C16 H16A 104.1
C18 C17 C16 114.8(2)
C18 C17 H17A 108.6
C16 C17 H17A 108.6
C18 C17 H17B 108.6
C16 C17 H17B 108.6
H17A C17 H17B 107.6
C19 C18 C17 114.6(2)
C19 C18 H18A 108.6
C17 C18 H18A 108.6
C19 C18 H18B 108.6
C17 C18 H18B 108.6
H18A C18 H18B 107.6
C18 C19 C20 118.7(2)
C18 C19 H19A 107.6
C20 C19 H19A 107.6
C18 C19 H19B 107.6
C20 C19 H19B 107.6
H19A C19 H19B 107.1
C21 C20 C19 132.84(18)
C21 C20 H20A 113.6
C19 C20 H20A 113.6
C20 C21 N1 117.05(16)
C20 C21 C22 131.87(17)
N1 C21 C22 110.90(14)
C23 C22 C21 107.19(14)
C23 C22 C16 111.40(15)
C21 C22 C16 114.47(15)
C23 C22 C9 113.79(15)
C21 C22 C9 109.35(13)
C16 C22 C9 100.74(14)
C22 C23 H23B 109.5
C22 C23 H23C 109.5
H23B C23 H23C 109.5
C22 C23 H23A 109.5
H23B C23 H23A 109.5
H23C C23 H23A 109.5

loop_
_geom_bond_atom_site_label_1
_geom_bond_atom_site_label_2
_geom_bond_distance
S1 O2 1.4243(14)
S1 O1 1.4345(14)
S1 N1 1.6176(14)
S1 C1 1.7746(17)
O3 N2 1.227(2)
O4 N2 1.225(2)
O5 C15 1.209(3)
N1 C21 1.446(2)
N1 C7 1.474(2)
N2 C4 1.467(2)
C1 C2 1.390(2)
C1 C6 1.389(2)
C2 C3 1.383(2)
C2 H2B 0.9500
C3 C4 1.382(2)
C3 H3A 0.9500
C4 C5 1.382(2)
C5 C6 1.386(2)
C5 H5A 0.9500
C6 H6A 0.9500
C7 C8 1.512(2)
C7 H7A 0.9900
C7 H7B 0.9900
C8 C9 1.534(2)
C8 H8A 0.9900
C8 H8B 0.9900
C9 C14 1.545(3)
C9 C10 1.550(2)
C9 C22 1.590(2)
C10 C11 1.530(3)
C10 H10A 0.9900
C10 H10B 0.9900
C11 C12 1.519(3)
C11 H11A 0.9900
C11 H11B 0.9900
C12 C13 1.518(3)
C12 H12A 0.9900
C12 H12B 0.9900
C13 C14 1.531(3)
C13 H13A 0.9900
C13 H13B 0.9900
C14 C15 1.517(3)
C14 H14A 1.0000
C15 C16 1.508(3)
C16 C17 1.525(3)
C16 C22 1.546(2)
C16 H16A 1.0000
C17 C18 1.529(4)
C17 H17A 0.9900
C17 H17B 0.9900
C18 C19 1.482(3)
C18 H18A 0.9900
C18 H18B 0.9900
C19 C20 1.506(3)
C19 H19A 0.9900
C19 H19B 0.9900
C20 C21 1.327(3)
C20 H20A 0.9500
C21 C22 1.538(2)
C22 C23 1.534(3)
C23 H23B 0.9800
C23 H23C 0.9800
C23 H23A 0.9800

loop_
_geom_torsion_atom_site_label_1
_geom_torsion_atom_site_label_2
_geom_torsion_atom_site_label_3
_geom_torsion_atom_site_label_4
_geom_torsion
O2 S1 N1 C21 -31.20(16)
O1 S1 N1 C21 -161.20(13)
C1 S1 N1 C21 84.45(15)
O2 S1 N1 C7 157.33(13)
O1 S1 N1 C7 27.32(15)
C1 S1 N1 C7 -87.03(14)
O2 S1 C1 C2 -8.71(16)
O1 S1 C1 C2 120.45(15)
N1 S1 C1 C2 -125.27(14)
O2 S1 C1 C6 171.14(14)
O1 S1 C1 C6 -59.70(15)
N1 S1 C1 C6 54.58(15)
C6 C1 C2 C3 -2.8(3)
S1 C1 C2 C3 177.03(13)
C1 C2 C3 C4 0.2(3)
C2 C3 C4 C5 3.1(3)
C2 C3 C4 N2 -175.66(15)
O4 N2 C4 C5 -161.66(17)
O3 N2 C4 C5 16.6(2)
O4 N2 C4 C3 17.1(2)
O3 N2 C4 C3 -164.60(16)
C3 C4 C5 C6 -3.6(3)
N2 C4 C5 C6 175.17(15)
C4 C5 C6 C1 0.8(2)
C2 C1 C6 C5 2.3(3)
S1 C1 C6 C5 -177.52(13)
C21 N1 C7 C8 61.70(19)
S1 N1 C7 C8 -126.26(14)
N1 C7 C8 C9 -52.5(2)
C7 C8 C9 C14 -67.2(2)
C7 C8 C9 C10 171.99(15)
C7 C8 C9 C22 47.8(2)
C8 C9 C10 C11 74.1(2)
C14 C9 C10 C11 -48.8(2)
C22 C9 C10 C11 -160.88(16)
C9 C10 C11 C12 56.2(2)
C10 C11 C12 C13 -58.0(2)
C11 C12 C13 C14 54.4(2)
C12 C13 C14 C15 70.8(2)
C12 C13 C14 C9 -50.4(2)
C8 C9 C14 C15 160.05(15)
C10 C9 C14 C15 -80.77(18)
C22 C9 C14 C15 38.07(17)
C8 C9 C14 C13 -72.6(2)
C10 C9 C14 C13 46.6(2)
C22 C9 C14 C13 165.44(16)
C13 C14 C15 O5 31.9(3)
C9 C14 C15 O5 159.6(2)
C13 C14 C15 C16 -145.59(18)
C9 C14 C15 C16 -17.8(2)
O5 C15 C16 C17 34.1(3)
C14 C15 C16 C17 -148.37(17)
O5 C15 C16 C22 172.0(2)
C14 C15 C16 C22 -10.5(2)
C15 C16 C17 C18 57.3(3)
C22 C16 C17 C18 -72.4(3)
C16 C17 C18 C19 73.6(3)
C17 C18 C19 C20 -60.0(3)
C18 C19 C20 C21 37.9(4)
C19 C20 C21 N1 168.3(2)
C19 C20 C21 C22 -6.3(4)
C7 N1 C21 C20 121.63(18)
S1 N1 C21 C20 -50.2(2)
C7 N1 C21 C22 -62.66(19)
S1 N1 C21 C22 125.49(14)
C20 C21 C22 C23 101.4(2)
N1 C21 C22 C23 -73.41(18)
C20 C21 C22 C16 -22.6(3)
N1 C21 C22 C16 162.51(15)
C20 C21 C22 C9 -134.8(2)
N1 C21 C22 C9 50.37(18)
C15 C16 C22 C23 154.50(17)
C17 C16 C22 C23 -71.9(3)
C15 C16 C22 C21 -83.70(19)
C17 C16 C22 C21 49.9(3)
C15 C16 C22 C9 33.48(18)
C17 C16 C22 C9 167.1(2)
C8 C9 C22 C23 74.92(19)
C14 C9 C22 C23 -163.43(15)
C10 C9 C22 C23 -46.3(2)
C8 C9 C22 C21 -44.9(2)
C14 C9 C22 C21 76.76(17)
C10 C9 C22 C21 -166.12(15)
C8 C9 C22 C16 -165.77(15)
C14 C9 C22 C16 -44.12(17)
C10 C9 C22 C16 72.99(18)
